data_7110060
loop_
_publ_author_name
'Jose M. Seco'
'David Fairen-Jimenez'
'Antonio J. Calahorro'
'Laura Mendez-Linan'
'Manuel Perez-Mendoza'
'Nicola Casati'
'Enrique Colacio'
'Antonio Rodriguez-Dieguez'

_publ_section_title
;
 Modular structure of a robust microporous MOF based on Cu2 paddle-wheels
 with high CO2 selectivity
;
_journal_name_full Chem.Commun.
_journal_page_first 11329
_journal_paper_doi 10.1039/c3cc44193h
_journal_volume 49
_journal_year 2013
_chemical_formula_sum 'C23 H26 Cu2 N2 O8'
_chemical_formula_weight 585.54
_chemical_name_systematic
;
 ?
;
_space_group_IT_number 15
_symmetry_cell_setting monoclinic
_symmetry_space_group_name_Hall '-C 2yc'
_symmetry_space_group_name_H-M 'C 1 2/c 1'
_atom_sites_solution_hydrogens geom
_atom_sites_solution_primary direct
_atom_sites_solution_secondary difmap
_audit_creation_method SHELXL-97
_cell_angle_alpha 90.00
_cell_angle_beta 102.02(3)
_cell_angle_gamma 90.00
_cell_formula_units_Z 4
_cell_length_a 26.161(15)
_cell_length_b 12.7057(12)
_cell_length_c 8.2557(10)
_cell_measurement_temperature 293(2)
_cell_volume 2684.0(16)
_computing_structure_refinement 'SHELXL-97 (Sheldrick, 2008)'
_diffrn_ambient_pressure 3600000(100000)
_diffrn_ambient_temperature 293(2)
_diffrn_measured_fraction_theta_full 0.476
_diffrn_measured_fraction_theta_max 0.476
_diffrn_measurement_device_type 'CCD area detector'
_diffrn_measurement_method 'phi scans'
_diffrn_radiation_monochromator silicon
_diffrn_radiation_source synchrotron
_diffrn_radiation_type synchrotron
_diffrn_radiation_wavelength 0.30969
_diffrn_reflns_av_R_equivalents 0.0887
_diffrn_reflns_av_sigmaI/netI 0.0618
_diffrn_reflns_limit_h_max 21
_diffrn_reflns_limit_h_min -23
_diffrn_reflns_limit_k_max 14
_diffrn_reflns_limit_k_min -14
_diffrn_reflns_limit_l_max 9
_diffrn_reflns_limit_l_min -9
_diffrn_reflns_number 5792
_diffrn_reflns_theta_full 10.49
_diffrn_reflns_theta_max 10.49
_diffrn_reflns_theta_min 1.52
_exptl_absorpt_coefficient_mu 0.179
_exptl_absorpt_correction_T_max 1.00
_exptl_absorpt_correction_T_min 0.90
_exptl_absorpt_correction_type sphere
_exptl_crystal_colour green
_exptl_crystal_density_diffrn 1.449
_exptl_crystal_density_method 'not measured'
_exptl_crystal_F_000 1200
_exptl_crystal_size_max 0.06
_exptl_crystal_size_mid 0.06
_exptl_crystal_size_min 0.02
_refine_diff_density_max 0.595
_refine_diff_density_min -0.649
_refine_diff_density_rms 0.162
_refine_ls_extinction_method none
_refine_ls_goodness_of_fit_ref 1.146
_refine_ls_hydrogen_treatment constr
_refine_ls_matrix_type full
_refine_ls_number_parameters 65
_refine_ls_number_reflns 1086
_refine_ls_number_restraints 10
_refine_ls_restrained_S_all 1.143
_refine_ls_R_factor_all 0.1197
_refine_ls_R_factor_gt 0.1027
_refine_ls_shift/su_max 0.000
_refine_ls_shift/su_mean 0.000
_refine_ls_structure_factor_coef Fsqd
_refine_ls_weighting_details 'calc w=1/[\s^2^(Fo^2^)+(0.1763P)^2^+39.4583P] where P=(Fo^2^+2Fc^2^)/3'
_refine_ls_weighting_scheme calc
_refine_ls_wR_factor_gt 0.2909
_refine_ls_wR_factor_ref 0.3099
_reflns_number_gt 893
_reflns_number_total 1086
_reflns_threshold_expression >2\s(I)
_cod_data_source_file c3cc44193h.txt
_cod_data_source_block anto3p6
_cod_depositor_comments
;
The following automatic conversions were performed:

'_symmetry_cell_setting' tag value 'mnoclinic' was replaced with
'monoclinic' value as specified in the replacement file
'/home/robertas/cod-tools/perl-scripts/inputs/replacement_values.lst'.

Automatic conversion script
Id: cif_fix_values 3143 2015-03-26 13:38:13Z robertas 
;
_cod_original_sg_symbol_H-M C2/c
_cod_database_code 7110060

loop_
_symmetry_equiv_pos_as_xyz
'x, y, z'
'-x, y, -z+1/2'
'x+1/2, y+1/2, z'
'-x+1/2, y+1/2, -z+1/2'
'-x, -y, -z'
'x, -y, z-1/2'
'-x+1/2, -y+1/2, -z'
'x+1/2, -y+1/2, z-1/2'

loop_
_atom_site_label
_atom_site_type_symbol
_atom_site_fract_x
_atom_site_fract_y
_atom_site_fract_z
_atom_site_U_iso_or_equiv
_atom_site_adp_type
_atom_site_occupancy
_atom_site_symmetry_multiplicity
_atom_site_calc_flag
_atom_site_refinement_flags
Cu1 Cu 0.79122(12) 0.20307(11) 0.08082(19) 0.0314(15) Uani 1 1 d .
N1A N 0.8502(4) 0.1286(6) 0.2535(9) 0.031(3) Uiso 1 1 d G
C2A C 0.8487(5) 0.0203(6) 0.2754(10) 0.039(4) Uiso 1 1 d G
H2A H 0.8237 -0.0200 0.2056 0.047 Uiso 1 1 calc R
C3A C 0.8846(5) -0.0278(4) 0.4016(10) 0.041(4) Uiso 1 1 d G
H3A H 0.8836 -0.1003 0.4163 0.049 Uiso 1 1 calc R
C4A C 0.9220(4) 0.0324(6) 0.5059(9) 0.024(3) Uiso 1 1 d GD
C5A C 0.9235(4) 0.1407(6) 0.4840(9) 0.033(3) Uiso 1 1 d G
H5A H 0.9485 0.1810 0.5538 0.040 Uiso 1 1 calc R
C6A C 0.8876(5) 0.1888(4) 0.3578(10) 0.031(3) Uiso 1 1 d G
H6A H 0.8886 0.2613 0.3431 0.037 Uiso 1 1 calc R
C7A C 0.9628(5) -0.0278(7) 0.6331(12) 0.029(3) Uiso 1 1 d D
H71A H 0.9449 -0.0729 0.6982 0.035 Uiso 1 1 calc R
H72A H 0.9830 -0.0725 0.5748 0.035 Uiso 1 1 calc R
C8A C 1.0000 0.0454(11) 0.7500 0.025(4) Uiso 1 2 d SD
H81A H 0.9808 0.0899 0.8119 0.031 Uiso 0.50 1 calc PR
H82A H 1.0192 0.0899 0.6881 0.031 Uiso 0.50 1 calc PR
O1B O 0.8208(8) 0.2165(9) -0.1188(14) 0.058(3) Uiso 1 1 d D
O2B O 0.7536(7) 0.2111(9) 0.2595(14) 0.053(3) Uiso 1 1 d .
C3B C 0.7926(7) 0.2582(9) -0.2441(13) 0.024(3) Uiso 1 1 d D
C4B C 0.8201(9) 0.2776(9) -0.3884(17) 0.036(3) Uiso 1 1 d D
H41B H 0.8124 0.2211 -0.4687 0.043 Uiso 1 1 calc R
H42B H 0.8576 0.2811 -0.3483 0.043 Uiso 1 1 calc R
C5B C 0.7994(9) 0.3831(8) -0.4683(14) 0.033(3) Uiso 1 1 d D
H51B H 0.8129 0.3954 -0.5677 0.040 Uiso 1 1 calc R
H52B H 0.7615 0.3819 -0.4985 0.040 Uiso 1 1 calc R
C6B C 0.8178(9) 0.4706(8) -0.3408(14) 0.030(3) Uiso 1 1 d D
H61B H 0.8077 0.4541 -0.2372 0.036 Uiso 1 1 calc R
H62B H 0.8556 0.4768 -0.3197 0.036 Uiso 1 1 calc R
C7B C 0.7924(7) 0.5745(8) -0.4112(15) 0.028(3) Uiso 1 1 d D
O8B O 0.7535(7) 0.0756(9) -0.0056(15) 0.051(3) Uiso 1 1 d .
O9B O 0.8185(8) 0.3440(9) 0.1349(14) 0.049(3) Uiso 1 1 d .

loop_
_atom_site_aniso_label
_atom_site_aniso_U_11
_atom_site_aniso_U_22
_atom_site_aniso_U_33
_atom_site_aniso_U_23
_atom_site_aniso_U_13
_atom_site_aniso_U_12
Cu1 0.047(4) 0.0226(10) 0.0238(10) 0.0021(6) 0.0053(17) 0.0037(11)

loop_
_atom_type_symbol
_atom_type_description
_atom_type_scat_dispersion_real
_atom_type_scat_dispersion_imag
_atom_type_scat_source
C C 0.0015 0.0009 'International Tables Vol C Tables 4.2.6.8 and 6.1.1.4'
H H 0.0000 0.0000 'International Tables Vol C Tables 4.2.6.8 and 6.1.1.4'
N N 0.0030 0.0019 'International Tables Vol C Tables 4.2.6.8 and 6.1.1.4'
O O 0.0056 0.0036 'International Tables Vol C Tables 4.2.6.8 and 6.1.1.4'
Cu Cu 0.3240 0.8257 'International Tables Vol C Tables 4.2.6.8 and 6.1.1.4'

loop_
_geom_angle_atom_site_label_1
_geom_angle_atom_site_label_2
_geom_angle_atom_site_label_3
_geom_angle
_geom_angle_site_symmetry_1
_geom_angle_site_symmetry_3
O2B Cu1 O9B 89.9(5) . .
O2B Cu1 O8B 91.3(5) . .
O9B Cu1 O8B 168.8(6) . .
O2B Cu1 O1B 169.3(5) . .
O9B Cu1 O1B 85.6(5) . .
O8B Cu1 O1B 91.3(6) . .
O2B Cu1 N1A 85.7(5) . .
O9B Cu1 N1A 94.3(6) . .
O8B Cu1 N1A 96.8(5) . .
O1B Cu1 N1A 104.3(6) . .
O2B Cu1 Cu1 82.3(5) . 7_655
O9B Cu1 Cu1 85.5(5) . 7_655
O8B Cu1 Cu1 83.7(5) . 7_655
O1B Cu1 Cu1 87.6(5) . 7_655
N1A Cu1 Cu1 168.1(3) . 7_655
C2A N1A C6A 120.0 . .
C2A N1A Cu1 119.9(5) . .
C6A N1A Cu1 119.7(5) . .
N1A C2A C3A 120.0 . .
C4A C3A C2A 120.0 . .
C3A C4A C5A 120.0 . .
C3A C4A C7A 116.6(7) . .
C5A C4A C7A 123.2(7) . .
C6A C5A C4A 120.0 . .
C5A C6A N1A 120.0 . .
C8A C7A C4A 112.8(7) . .
C7A C8A C7A 105.4(10) . 2_756
C3B O1B Cu1 117.4(12) . .
C3B O2B Cu1 124.9(10) 7_655 .
O2B C3B O1B 127.3(12) 7_655 .
O2B C3B C4B 118.0(13) 7_655 .
O1B C3B C4B 114.6(12) . .
C3B C4B C5B 107.0(10) . .
C6B C5B C4B 107.7(10) . .
C7B C6B C5B 108.2(10) . .
O8B C7B O9B 123.8(14) 4_654 6_565
O8B C7B C6B 120.5(13) 4_654 .
O9B C7B C6B 115.3(13) 6_565 .
C7B O8B Cu1 124.3(10) 4_644 .
C7B O9B Cu1 122.6(14) 6_566 .

loop_
_geom_bond_atom_site_label_1
_geom_bond_atom_site_label_2
_geom_bond_distance
_geom_bond_site_symmetry_2
Cu1 O2B 1.939(12) .
Cu1 O9B 1.945(14) .
Cu1 O8B 1.952(14) .
Cu1 O1B 1.969(13) .
Cu1 N1A 2.096(9) .
Cu1 Cu1 2.580(6) 7_655
N1A C2A 1.3900 .
N1A C6A 1.3900 .
C2A C3A 1.3900 .
C3A C4A 1.3900 .
C4A C5A 1.3900 .
C4A C7A 1.536(5) .
C5A C6A 1.3900 .
C7A C8A 1.534(5) .
C8A C7A 1.534(5) 2_756
O1B C3B 1.256(10) .
O2B C3B 1.249(10) 7_655
C3B O2B 1.249(10) 7_655
C3B C4B 1.536(5) .
C4B C5B 1.541(5) .
C5B C6B 1.539(5) .
C6B C7B 1.536(5) .
C7B O8B 1.254(10) 4_654
C7B O9B 1.256(9) 6_565
O8B C7B 1.254(10) 4_644
O9B C7B 1.256(9) 6_566

loop_
_geom_torsion_atom_site_label_1
_geom_torsion_atom_site_label_2
_geom_torsion_atom_site_label_3
_geom_torsion_atom_site_label_4
_geom_torsion
C3B C4B C5B C6B 65.8(17)
C4B C5B C6B C7B -173.7(14)
